data_1008642
loop_
_publ_author_name
'Revel, R'
'Tomey, E'
'Soubeyroux, J L'
'Fruchart, D'
'Jacobs, T H'
'Buschow, K H J'

_publ_section_title
;
Crystal structure and magnetic properties of the ternary compound
YFe~8.6~Ti~1.1~ and its hydride
;
_journal_coden_ASTM JALCEU
_journal_name_full 'Journal of Alloys Compd.'
_journal_page_first 57
_journal_page_last 61
_journal_paper_doi 10.1016/0925-8388(93)90517-Q
_journal_volume 202
_journal_year 1993
_chemical_formula_structural 'Y2 Fe17.17 Ti2.28 D2.35'
_chemical_formula_sum 'D2.35 Fe17.17 Ti2.28 Y2'
_chemical_name_systematic
;
Yttrium iron titanium deuteride (2/17.2/2.3/2.4)
;
_space_group_IT_number 127
_symmetry_cell_setting tetragonal
_symmetry_Int_Tables_number 127
_symmetry_space_group_name_Hall '-P 4 2ab'
_symmetry_space_group_name_H-M 'P 4/m b m'
_cell_angle_alpha 90
_cell_angle_beta 90
_cell_angle_gamma 90
_cell_formula_units_Z 1
_cell_length_a 8.276(1)
_cell_length_b 8.276(1)
_cell_length_c 4.820(1)
_cell_volume 330.1
_cod_database_code 1008642

loop_
_symmetry_equiv_pos_as_xyz
x,y,z
-x,-y,z
1/2+x,1/2-y,z
1/2-x,1/2+y,z
-y,x,z
y,-x,z
1/2+y,1/2+x,z
1/2-y,1/2-x,z
-x,-y,-z
x,y,-z
1/2-x,1/2+y,-z
1/2+x,1/2-y,-z
y,-x,-z
-y,x,-z
1/2-y,1/2-x,-z
1/2+y,1/2+x,-z

loop_
_atom_site_label
_atom_site_type_symbol
_atom_site_symmetry_multiplicity
_atom_site_Wyckoff_symbol
_atom_site_fract_x
_atom_site_fract_y
_atom_site_fract_z
_atom_site_occupancy
_atom_site_attached_hydrogens
_atom_site_calc_flag
Y1 Y0 2 a 0. 0. 0. 1. 0 d
Fe1 Fe0 8 j 0.2120(5) 0.0664(5) 0.5 0.956 0 d
Fe2 Fe0 8 k 0.3235(4) 0.8235(4) 0.25 0.95 0 d
Ti1 Ti0 4 g 0.134(3) 0.634(3) 0. 0.572 0 d
Fe3 Fe0 2 c 0. 0.5 0.5 0.96 0 d
D1 D0 4 g 0.289(8) -0.211(8) 0. 0.108(20) 0 d
D2 D0 2 b 0. 0. 0.5 0.960(24) 0 d

loop_
_atom_type_symbol
_atom_type_oxidation_number
Y0 0.000
Fe0 0.000
Ti0 0.000
D0 0.000
